data_7153754
loop_
_publ_author_name
'Guan, Yifu'
'Zhang, Hongbin'
'Pan, Chengxue'
'Wang, Jia'
'Huang, Rong'
'Li, Qilin'

_publ_section_title
;
 Flexible synthesis of montanine-like alkaloids: revisiting the structure
 of montabuphine.
;
_journal_issue 19
_journal_name_full 'Organic &amp; biomolecular chemistry'
_journal_page_first 3812
_journal_page_last 3814
_journal_paper_doi 10.1039/c2ob25374g
_journal_volume 10
_journal_year 2012
_chemical_formula_moiety 'C29 H39 N O6 S Si'
_chemical_formula_sum 'C29 H39 N O6 S Si'
_chemical_formula_weight 557.76
_chemical_name_systematic
;
?
;
_space_group_IT_number 2
_symmetry_cell_setting triclinic
_symmetry_space_group_name_Hall '-P 1'
_symmetry_space_group_name_H-M 'P -1'
_atom_sites_solution_hydrogens geom
_atom_sites_solution_primary direct
_atom_sites_solution_secondary difmap
_audit_creation_method SHELXL-97
_cell_angle_alpha 115.7800(10)
_cell_angle_beta 94.564(2)
_cell_angle_gamma 100.874(2)
_cell_formula_units_Z 2
_cell_length_a 10.9625(16)
_cell_length_b 12.4135(17)
_cell_length_c 12.6502(18)
_cell_measurement_reflns_used 1807
_cell_measurement_temperature 298(2)
_cell_measurement_theta_max 20.62
_cell_measurement_theta_min 2.33
_cell_volume 1496.7(4)
_computing_cell_refinement 'Bruker apex II'
_computing_data_collection 'Bruker apex II'
_computing_data_reduction 'Bruker SAINT'
_computing_molecular_graphics 'Bruker SHELXTL'
_computing_publication_material 'Bruker SHELXTL'
_computing_structure_refinement 'SHELXL-97 (Sheldrick, 1997)'
_computing_structure_solution 'SHELXS-97 (Sheldrick, 1990)'
_diffrn_ambient_temperature 298(2)
_diffrn_measured_fraction_theta_full 0.932
_diffrn_measured_fraction_theta_max 0.932
_diffrn_measurement_device_type 'CCD area detector'
_diffrn_measurement_method 'phi and omega scans'
_diffrn_radiation_monochromator graphite
_diffrn_radiation_source 'fine-focus sealed tube'
_diffrn_radiation_type MoK\a
_diffrn_radiation_wavelength 0.71073
_diffrn_reflns_av_R_equivalents 0.0308
_diffrn_reflns_av_sigmaI/netI 0.0549
_diffrn_reflns_limit_h_max 13
_diffrn_reflns_limit_h_min -12
_diffrn_reflns_limit_k_max 14
_diffrn_reflns_limit_k_min -14
_diffrn_reflns_limit_l_max 14
_diffrn_reflns_limit_l_min -15
_diffrn_reflns_number 8864
_diffrn_reflns_theta_full 25.01
_diffrn_reflns_theta_max 25.01
_diffrn_reflns_theta_min 1.82
_exptl_absorpt_coefficient_mu 0.189
_exptl_absorpt_correction_T_max 0.9740
_exptl_absorpt_correction_T_min 0.9334
_exptl_absorpt_correction_type multi-scan
_exptl_crystal_colour colourless
_exptl_crystal_density_diffrn 1.238
_exptl_crystal_density_method 'not measured'
_exptl_crystal_description block
_exptl_crystal_F_000 596
_exptl_crystal_size_max 0.37
_exptl_crystal_size_mid 0.21
_exptl_crystal_size_min 0.14
_refine_diff_density_max 0.458
_refine_diff_density_min -0.253
_refine_diff_density_rms 0.049
_refine_ls_extinction_coef 0.0017(13)
_refine_ls_extinction_expression Fc^*^=kFc[1+0.001xFc^2^\l^3^/sin(2\q)]^-1/4^
_refine_ls_extinction_method SHELXL
_refine_ls_goodness_of_fit_ref 1.040
_refine_ls_hydrogen_treatment constr
_refine_ls_matrix_type full
_refine_ls_number_parameters 351
_refine_ls_number_reflns 4898
_refine_ls_number_restraints 0
_refine_ls_restrained_S_all 1.040
_refine_ls_R_factor_all 0.0880
_refine_ls_R_factor_gt 0.0529
_refine_ls_shift/su_max 0.000
_refine_ls_shift/su_mean 0.000
_refine_ls_structure_factor_coef Fsqd
_refine_ls_weighting_details 'calc w=1/[\s^2^(Fo^2^)+(0.0837P)^2^+0.0000P] where P=(Fo^2^+2Fc^2^)/3'
_refine_ls_weighting_scheme calc
_refine_ls_wR_factor_gt 0.1385
_refine_ls_wR_factor_ref 0.1622
_reflns_number_gt 3139
_reflns_number_total 4898
_reflns_threshold_expression >2sigma(I)
_cod_data_source_file c2ob25374g(2).txt
_cod_data_source_block 120309b
_cod_depositor_comments
;
The following automatic conversions were performed:

'_symmetry_cell_setting' value 'Triclinic' changed to 'triclinic'
according to
/usr/data/users/saulius/automatic-downloads/retrospective/RSC/lib/dictionaries/cif_core.dic
dictionary named 'cif_core.dic' version 2.4.2 from 2011-04-26.

Automatic conversion script
Id: cif_fix_values 2281 2013-09-26 08:29:07Z andrius 
;
_cod_original_sg_symbol_H-M P-1
_cod_database_code 7153754

loop_
_symmetry_equiv_pos_as_xyz
'x, y, z'
'-x, -y, -z'

loop_
_atom_site_label
_atom_site_type_symbol
_atom_site_fract_x
_atom_site_fract_y
_atom_site_fract_z
_atom_site_U_iso_or_equiv
_atom_site_adp_type
_atom_site_occupancy
_atom_site_symmetry_multiplicity
_atom_site_calc_flag
_atom_site_refinement_flags
N1 N 0.1902(2) 1.0998(2) 1.1078(2) 0.0476(6) Uani 1 1 d .
O1 O 0.1132(2) 0.5138(2) 0.9087(2) 0.0805(8) Uani 1 1 d .
O2 O 0.2964(3) 0.4698(2) 0.9619(2) 0.0791(8) Uani 1 1 d .
O3 O 0.1523(2) 1.2095(2) 1.3110(2) 0.0786(8) Uani 1 1 d .
O4 O 0.1079(2) 1.2839(2) 1.1620(2) 0.0812(8) Uani 1 1 d .
O5 O 0.2708(2) 1.14525(19) 0.80971(19) 0.0600(6) Uani 1 1 d .
O6 O 0.23104(19) 0.89211(19) 0.63171(17) 0.0551(6) Uani 1 1 d .
S1 S 0.18549(8) 1.23261(8) 1.21421(8) 0.0587(3) Uani 1 1 d .
Si1 Si 0.15418(9) 0.78603(8) 0.49840(8) 0.0547(3) Uani 1 1 d .
C1 C 0.2247(3) 1.0925(3) 0.9940(2) 0.0437(7) Uani 1 1 d .
H1 H 0.2958 1.1625 1.0116 0.052 Uiso 1 1 calc R
C2 C 0.1178(3) 1.0885(3) 0.9074(3) 0.0507(8) Uani 1 1 d .
H2A H 0.0425 1.0279 0.8992 0.061 Uiso 1 1 calc R
H2B H 0.0984 1.1685 0.9372 0.061 Uiso 1 1 calc R
C3 C 0.1577(3) 1.0544(3) 0.7883(3) 0.0502(8) Uani 1 1 d .
H3 H 0.0923 1.0589 0.7340 0.060 Uiso 1 1 calc R
C4 C 0.1741(3) 0.9230(3) 0.7364(2) 0.0480(8) Uani 1 1 d .
H4 H 0.0896 0.8671 0.7119 0.058 Uiso 1 1 calc R
C5 C 0.2477(3) 0.9008(3) 0.8270(3) 0.0457(7) Uani 1 1 d .
H5 H 0.2807 0.8317 0.8005 0.055 Uiso 1 1 calc R
C6 C 0.2675(3) 0.9755(2) 0.9430(2) 0.0404(7) Uani 1 1 d .
C7 C 0.3230(3) 0.9567(3) 1.0451(2) 0.0453(7) Uani 1 1 d .
H7 H 0.4106 1.0064 1.0746 0.054 Uiso 1 1 calc R
C8 C 0.2433(3) 1.0148(3) 1.1398(3) 0.0621(9) Uani 1 1 d .
H8A H 0.1761 0.9513 1.1394 0.074 Uiso 1 1 calc R
H8B H 0.2957 1.0596 1.2188 0.074 Uiso 1 1 calc R
C9 C 0.3213(3) 0.8258(3) 1.0195(2) 0.0434(7) Uani 1 1 d .
C10 C 0.2084(3) 0.7328(3) 0.9693(3) 0.0497(8) Uani 1 1 d .
H10 H 0.1340 0.7488 0.9460 0.060 Uiso 1 1 calc R
C11 C 0.2111(3) 0.6193(3) 0.9559(3) 0.0526(8) Uani 1 1 d .
C12 C 0.1640(4) 0.4281(3) 0.9336(4) 0.0864(13) Uani 1 1 d .
H12A H 0.1315 0.4211 1.0000 0.104 Uiso 1 1 calc R
H12B H 0.1392 0.3473 0.8644 0.104 Uiso 1 1 calc R
C13 C 0.3208(3) 0.5931(3) 0.9873(3) 0.0557(8) Uani 1 1 d .
C14 C 0.4328(3) 0.6796(3) 1.0339(3) 0.0602(9) Uani 1 1 d .
H14 H 0.5069 0.6610 1.0538 0.072 Uiso 1 1 calc R
C15 C 0.4306(3) 0.7971(3) 1.0503(3) 0.0524(8) Uani 1 1 d .
H15 H 0.5053 0.8590 1.0832 0.063 Uiso 1 1 calc R
C16 C 0.3391(3) 1.3280(3) 1.2596(3) 0.0537(8) Uani 1 1 d .
C17 C 0.4241(4) 1.3233(4) 1.3410(4) 0.0993(16) Uani 1 1 d .
H17 H 0.4001 1.2716 1.3752 0.119 Uiso 1 1 calc R
C18 C 0.5460(4) 1.3957(5) 1.3724(5) 0.127(2) Uani 1 1 d .
H18 H 0.6036 1.3917 1.4280 0.152 Uiso 1 1 calc R
C19 C 0.5848(4) 1.4732(3) 1.3240(3) 0.0771(11) Uani 1 1 d .
C20 C 0.4994(4) 1.4772(3) 1.2435(3) 0.0644(10) Uani 1 1 d .
H20 H 0.5237 1.5294 1.2099 0.077 Uiso 1 1 calc R
C21 C 0.3768(3) 1.4056(3) 1.2100(3) 0.0606(9) Uani 1 1 d .
H21 H 0.3197 1.4097 1.1541 0.073 Uiso 1 1 calc R
C22 C 0.7205(4) 1.5521(4) 1.3607(4) 0.1190(19) Uani 1 1 d .
H22A H 0.7408 1.5996 1.4460 0.178 Uiso 1 1 calc R
H22B H 0.7287 1.6069 1.3251 0.178 Uiso 1 1 calc R
H22C H 0.7771 1.4995 1.3339 0.178 Uiso 1 1 calc R
C23 C 0.3041(4) 1.1623(3) 0.7124(3) 0.0775(11) Uani 1 1 d .
H23A H 0.3537 1.1061 0.6719 0.116 Uiso 1 1 calc R
H23B H 0.3525 1.2457 0.7404 0.116 Uiso 1 1 calc R
H23C H 0.2290 1.1470 0.6583 0.116 Uiso 1 1 calc R
C24 C 0.0085(4) 0.8248(4) 0.4577(4) 0.0880(13) Uani 1 1 d .
H24A H -0.0471 0.8250 0.5127 0.132 Uiso 1 1 calc R
H24B H -0.0328 0.7645 0.3783 0.132 Uiso 1 1 calc R
H24C H 0.0298 0.9050 0.4612 0.132 Uiso 1 1 calc R
C25 C 0.1091(4) 0.6344(3) 0.4973(4) 0.0964(14) Uani 1 1 d .
H25A H 0.1823 0.6172 0.5274 0.145 Uiso 1 1 calc R
H25B H 0.0746 0.5713 0.4171 0.145 Uiso 1 1 calc R
H25C H 0.0468 0.6359 0.5469 0.145 Uiso 1 1 calc R
C26 C 0.2662(4) 0.7863(3) 0.3940(3) 0.0727(10) Uani 1 1 d .
C27 C 0.2963(5) 0.9100(4) 0.3893(5) 0.1202(18) Uani 1 1 d .
H27A H 0.3517 0.9063 0.3334 0.180 Uiso 1 1 calc R
H27B H 0.3366 0.9752 0.4671 0.180 Uiso 1 1 calc R
H27C H 0.2194 0.9258 0.3645 0.180 Uiso 1 1 calc R
C28 C 0.2072(6) 0.6809(5) 0.2685(4) 0.154(2) Uani 1 1 d .
H28A H 0.1308 0.6949 0.2399 0.232 Uiso 1 1 calc R
H28B H 0.1881 0.6038 0.2718 0.232 Uiso 1 1 calc R
H28C H 0.2657 0.6781 0.2153 0.232 Uiso 1 1 calc R
C29 C 0.3922(5) 0.7679(5) 0.4368(5) 0.1230(18) Uani 1 1 d .
H29A H 0.4497 0.7708 0.3841 0.184 Uiso 1 1 calc R
H29B H 0.3779 0.6892 0.4367 0.184 Uiso 1 1 calc R
H29C H 0.4277 0.8323 0.5162 0.184 Uiso 1 1 calc R

loop_
_atom_site_aniso_label
_atom_site_aniso_U_11
_atom_site_aniso_U_22
_atom_site_aniso_U_33
_atom_site_aniso_U_23
_atom_site_aniso_U_13
_atom_site_aniso_U_12
N1 0.0453(16) 0.0463(14) 0.0472(14) 0.0197(12) 0.0087(11) 0.0071(11)
O1 0.0686(17) 0.0599(15) 0.110(2) 0.0498(15) -0.0143(15) -0.0037(13)
O2 0.087(2) 0.0609(16) 0.0984(19) 0.0440(14) 0.0073(15) 0.0241(14)
O3 0.0644(17) 0.0879(18) 0.0639(15) 0.0215(13) 0.0300(12) 0.0009(13)
O4 0.0598(17) 0.0798(17) 0.0924(18) 0.0234(14) 0.0049(13) 0.0357(13)
O5 0.0556(15) 0.0628(14) 0.0661(14) 0.0434(12) 0.0002(11) -0.0057(11)
O6 0.0482(14) 0.0699(14) 0.0442(12) 0.0294(11) 0.0077(10) 0.0001(10)
S1 0.0436(5) 0.0603(5) 0.0591(6) 0.0157(4) 0.0138(4) 0.0111(4)
Si1 0.0555(6) 0.0538(6) 0.0515(5) 0.0263(4) 0.0044(4) 0.0034(4)
C1 0.0372(17) 0.0441(17) 0.0479(17) 0.0229(14) 0.0056(13) 0.0020(13)
C2 0.0433(19) 0.0511(18) 0.059(2) 0.0277(16) 0.0072(15) 0.0103(14)
C3 0.0399(19) 0.0573(19) 0.0569(19) 0.0348(16) -0.0031(14) 0.0035(15)
C4 0.0416(19) 0.0537(18) 0.0450(18) 0.0266(15) 0.0016(14) -0.0034(14)
C5 0.0457(19) 0.0489(17) 0.0483(18) 0.0282(15) 0.0110(14) 0.0087(14)
C6 0.0326(17) 0.0449(16) 0.0461(17) 0.0253(14) 0.0069(13) 0.0043(13)
C7 0.0409(18) 0.0493(17) 0.0472(17) 0.0262(15) 0.0038(14) 0.0060(14)
C8 0.079(3) 0.064(2) 0.053(2) 0.0338(18) 0.0180(18) 0.0217(18)
C9 0.0396(18) 0.0554(18) 0.0432(16) 0.0299(15) 0.0074(13) 0.0113(14)
C10 0.0373(19) 0.0573(19) 0.062(2) 0.0361(17) 0.0022(15) 0.0099(15)
C11 0.048(2) 0.0515(19) 0.059(2) 0.0297(17) -0.0005(15) 0.0059(16)
C12 0.104(4) 0.059(2) 0.101(3) 0.046(2) 0.005(3) 0.013(2)
C13 0.068(3) 0.053(2) 0.057(2) 0.0317(17) 0.0127(17) 0.0237(18)
C14 0.051(2) 0.077(2) 0.065(2) 0.0383(19) 0.0110(17) 0.0291(19)
C15 0.0395(19) 0.065(2) 0.0575(19) 0.0332(17) 0.0068(15) 0.0124(15)
C16 0.053(2) 0.0474(18) 0.0499(19) 0.0153(15) 0.0066(15) 0.0072(15)
C17 0.074(3) 0.121(4) 0.113(3) 0.087(3) -0.019(3) -0.024(3)
C18 0.075(3) 0.162(5) 0.153(5) 0.123(4) -0.049(3) -0.048(3)
C19 0.066(3) 0.073(2) 0.077(3) 0.036(2) -0.002(2) -0.017(2)
C20 0.075(3) 0.0491(19) 0.066(2) 0.0284(18) 0.0097(19) 0.0042(18)
C21 0.063(2) 0.0501(19) 0.064(2) 0.0251(17) 0.0014(17) 0.0122(17)
C22 0.082(3) 0.132(4) 0.127(4) 0.079(3) -0.018(3) -0.041(3)
C23 0.084(3) 0.078(2) 0.080(3) 0.054(2) 0.010(2) -0.004(2)
C24 0.072(3) 0.105(3) 0.083(3) 0.044(2) -0.008(2) 0.021(2)
C25 0.103(4) 0.070(3) 0.124(4) 0.053(3) 0.035(3) 0.011(2)
C26 0.080(3) 0.080(3) 0.055(2) 0.030(2) 0.0210(19) 0.010(2)
C27 0.157(5) 0.129(4) 0.125(4) 0.093(4) 0.073(4) 0.040(3)
C28 0.176(6) 0.162(5) 0.060(3) 0.006(3) 0.044(3) -0.001(4)
C29 0.096(4) 0.172(5) 0.156(5) 0.104(4) 0.074(3) 0.060(4)

loop_
_atom_type_symbol
_atom_type_description
_atom_type_scat_dispersion_real
_atom_type_scat_dispersion_imag
_atom_type_scat_source
C C 0.0033 0.0016 'International Tables Vol C Tables 4.2.6.8 and 6.1.1.4'
H H 0.0000 0.0000 'International Tables Vol C Tables 4.2.6.8 and 6.1.1.4'
N N 0.0061 0.0033 'International Tables Vol C Tables 4.2.6.8 and 6.1.1.4'
O O 0.0106 0.0060 'International Tables Vol C Tables 4.2.6.8 and 6.1.1.4'
Si Si 0.0817 0.0704 'International Tables Vol C Tables 4.2.6.8 and 6.1.1.4'
S S 0.1246 0.1234 'International Tables Vol C Tables 4.2.6.8 and 6.1.1.4'

loop_
_geom_angle_atom_site_label_1
_geom_angle_atom_site_label_2
_geom_angle_atom_site_label_3
_geom_angle
C8 N1 C1 110.5(2)
C8 N1 S1 118.6(2)
C1 N1 S1 119.41(18)
C11 O1 C12 104.4(3)
C13 O2 C12 104.7(3)
C23 O5 C3 117.5(2)
C4 O6 Si1 122.17(18)
O4 S1 O3 120.55(17)
O4 S1 N1 106.60(14)
O3 S1 N1 105.91(14)
O4 S1 C16 107.69(16)
O3 S1 C16 108.19(15)
N1 S1 C16 107.22(14)
O6 Si1 C25 110.01(16)
O6 Si1 C24 110.54(16)
C25 Si1 C24 108.3(2)
O6 Si1 C26 105.34(14)
C25 Si1 C26 111.90(19)
C24 Si1 C26 110.78(18)
N1 C1 C6 102.7(2)
N1 C1 C2 114.8(2)
C6 C1 C2 111.0(2)
N1 C1 H1 109.4
C6 C1 H1 109.4
C2 C1 H1 109.4
C3 C2 C1 108.7(2)
C3 C2 H2A 109.9
C1 C2 H2A 109.9
C3 C2 H2B 109.9
C1 C2 H2B 109.9
H2A C2 H2B 108.3
O5 C3 C2 106.0(2)
O5 C3 C4 113.8(2)
C2 C3 C4 109.4(2)
O5 C3 H3 109.2
C2 C3 H3 109.2
C4 C3 H3 109.2
O6 C4 C5 110.5(2)
O6 C4 C3 111.8(2)
C5 C4 C3 112.1(2)
O6 C4 H4 107.4
C5 C4 H4 107.4
C3 C4 H4 107.4
C6 C5 C4 122.7(3)
C6 C5 H5 118.7
C4 C5 H5 118.7
C5 C6 C1 122.8(2)
C5 C6 C7 128.7(3)
C1 C6 C7 108.3(2)
C9 C7 C6 116.9(2)
C9 C7 C8 112.2(2)
C6 C7 C8 101.8(2)
C9 C7 H7 108.5
C6 C7 H7 108.5
C8 C7 H7 108.5
N1 C8 C7 106.4(2)
N1 C8 H8A 110.5
C7 C8 H8A 110.5
N1 C8 H8B 110.5
C7 C8 H8B 110.5
H8A C8 H8B 108.6
C15 C9 C10 119.1(3)
C15 C9 C7 120.2(3)
C10 C9 C7 120.6(3)
C11 C10 C9 117.9(3)
C11 C10 H10 121.1
C9 C10 H10 121.1
C10 C11 C13 121.9(3)
C10 C11 O1 128.5(3)
C13 C11 O1 109.6(3)
O2 C12 O1 108.9(3)
O2 C12 H12A 109.9
O1 C12 H12A 109.9
O2 C12 H12B 109.9
O1 C12 H12B 109.9
H12A C12 H12B 108.3
C14 C13 C11 122.2(3)
C14 C13 O2 128.3(3)
C11 C13 O2 109.5(3)
C13 C14 C15 116.4(3)
C13 C14 H14 121.8
C15 C14 H14 121.8
C14 C15 C9 122.5(3)
C14 C15 H15 118.8
C9 C15 H15 118.8
C17 C16 C21 119.2(3)
C17 C16 S1 120.4(3)
C21 C16 S1 120.4(3)
C16 C17 C18 119.7(4)
C16 C17 H17 120.2
C18 C17 H17 120.2
C19 C18 C17 121.8(4)
C19 C18 H18 119.1
C17 C18 H18 119.1
C20 C19 C18 117.9(4)
C20 C19 C22 121.5(3)
C18 C19 C22 120.5(4)
C19 C20 C21 121.6(3)
C19 C20 H20 119.2
C21 C20 H20 119.2
C20 C21 C16 119.8(3)
C20 C21 H21 120.1
C16 C21 H21 120.1
C19 C22 H22A 109.5
C19 C22 H22B 109.5
H22A C22 H22B 109.5
C19 C22 H22C 109.5
H22A C22 H22C 109.5
H22B C22 H22C 109.5
O5 C23 H23A 109.5
O5 C23 H23B 109.5
H23A C23 H23B 109.5
O5 C23 H23C 109.5
H23A C23 H23C 109.5
H23B C23 H23C 109.5
Si1 C24 H24A 109.5
Si1 C24 H24B 109.5
H24A C24 H24B 109.5
Si1 C24 H24C 109.5
H24A C24 H24C 109.5
H24B C24 H24C 109.5
Si1 C25 H25A 109.5
Si1 C25 H25B 109.5
H25A C25 H25B 109.5
Si1 C25 H25C 109.5
H25A C25 H25C 109.5
H25B C25 H25C 109.5
C27 C26 C29 106.9(4)
C27 C26 C28 109.7(4)
C29 C26 C28 109.5(4)
C27 C26 Si1 111.5(3)
C29 C26 Si1 110.2(3)
C28 C26 Si1 109.0(3)
C26 C27 H27A 109.5
C26 C27 H27B 109.5
H27A C27 H27B 109.5
C26 C27 H27C 109.5
H27A C27 H27C 109.5
H27B C27 H27C 109.5
C26 C28 H28A 109.5
C26 C28 H28B 109.5
H28A C28 H28B 109.5
C26 C28 H28C 109.5
H28A C28 H28C 109.5
H28B C28 H28C 109.5
C26 C29 H29A 109.5
C26 C29 H29B 109.5
H29A C29 H29B 109.5
C26 C29 H29C 109.5
H29A C29 H29C 109.5
H29B C29 H29C 109.5

loop_
_geom_bond_atom_site_label_1
_geom_bond_atom_site_label_2
_geom_bond_distance
N1 C8 1.478(4)
N1 C1 1.486(4)
N1 S1 1.626(2)
O1 C11 1.382(4)
O1 C12 1.423(4)
O2 C13 1.386(4)
O2 C12 1.405(5)
O3 S1 1.433(2)
O4 S1 1.430(2)
O5 C23 1.401(4)
O5 C3 1.427(3)
O6 C4 1.439(3)
O6 Si1 1.647(2)
S1 C16 1.752(3)
Si1 C25 1.847(3)
Si1 C24 1.849(4)
Si1 C26 1.874(4)
C1 C6 1.496(4)
C1 C2 1.518(4)
C1 H1 0.9800
C2 C3 1.504(4)
C2 H2A 0.9700
C2 H2B 0.9700
C3 C4 1.524(4)
C3 H3 0.9800
C4 C5 1.501(4)
C4 H4 0.9800
C5 C6 1.323(4)
C5 H5 0.9300
C6 C7 1.511(4)
C7 C9 1.509(4)
C7 C8 1.541(4)
C7 H7 0.9800
C8 H8A 0.9700
C8 H8B 0.9700
C9 C15 1.387(4)
C9 C10 1.402(4)
C10 C11 1.350(4)
C10 H10 0.9300
C11 C13 1.376(4)
C12 H12A 0.9700
C12 H12B 0.9700
C13 C14 1.358(5)
C14 C15 1.386(4)
C14 H14 0.9300
C15 H15 0.9300
C16 C17 1.361(5)
C16 C21 1.382(4)
C17 C18 1.380(5)
C17 H17 0.9300
C18 C19 1.372(5)
C18 H18 0.9300
C19 C20 1.351(5)
C19 C22 1.527(5)
C20 C21 1.380(5)
C20 H20 0.9300
C21 H21 0.9300
C22 H22A 0.9600
C22 H22B 0.9600
C22 H22C 0.9600
C23 H23A 0.9600
C23 H23B 0.9600
C23 H23C 0.9600
C24 H24A 0.9600
C24 H24B 0.9600
C24 H24C 0.9600
C25 H25A 0.9600
C25 H25B 0.9600
C25 H25C 0.9600
C26 C27 1.536(5)
C26 C29 1.536(6)
C26 C28 1.537(6)
C27 H27A 0.9600
C27 H27B 0.9600
C27 H27C 0.9600
C28 H28A 0.9600
C28 H28B 0.9600
C28 H28C 0.9600
C29 H29A 0.9600
C29 H29B 0.9600
C29 H29C 0.9600

loop_
_geom_torsion_atom_site_label_1
_geom_torsion_atom_site_label_2
_geom_torsion_atom_site_label_3
_geom_torsion_atom_site_label_4
_geom_torsion
C8 N1 S1 O4 -168.5(2)
C1 N1 S1 O4 51.6(3)
C8 N1 S1 O3 -38.9(3)
C1 N1 S1 O3 -178.9(2)
C8 N1 S1 C16 76.4(3)
C1 N1 S1 C16 -63.5(2)
C4 O6 Si1 C25 -61.6(3)
C4 O6 Si1 C24 57.9(3)
C4 O6 Si1 C26 177.6(2)
C8 N1 C1 C6 15.7(3)
S1 N1 C1 C6 158.60(19)
C8 N1 C1 C2 136.3(3)
S1 N1 C1 C2 -80.9(3)
N1 C1 C2 C3 -168.2(2)
C6 C1 C2 C3 -52.3(3)
C23 O5 C3 C2 -158.2(3)
C23 O5 C3 C4 81.5(3)
C1 C2 C3 O5 -57.5(3)
C1 C2 C3 C4 65.6(3)
Si1 O6 C4 C5 120.4(2)
Si1 O6 C4 C3 -114.0(2)
O5 C3 C4 O6 -52.6(3)
C2 C3 C4 O6 -170.9(2)
O5 C3 C4 C5 72.1(3)
C2 C3 C4 C5 -46.2(3)
O6 C4 C5 C6 141.1(3)
C3 C4 C5 C6 15.6(4)
C4 C5 C6 C1 -3.5(4)
C4 C5 C6 C7 170.6(3)
N1 C1 C6 C5 145.1(3)
C2 C1 C6 C5 22.0(4)
N1 C1 C6 C7 -30.0(3)
C2 C1 C6 C7 -153.2(2)
C5 C6 C7 C9 -20.0(4)
C1 C6 C7 C9 154.8(2)
C5 C6 C7 C8 -142.7(3)
C1 C6 C7 C8 32.1(3)
C1 N1 C8 C7 3.7(3)
S1 N1 C8 C7 -139.5(2)
C9 C7 C8 N1 -147.2(2)
C6 C7 C8 N1 -21.3(3)
C6 C7 C9 C15 129.6(3)
C8 C7 C9 C15 -113.3(3)
C6 C7 C9 C10 -53.2(4)
C8 C7 C9 C10 63.9(3)
C15 C9 C10 C11 1.5(4)
C7 C9 C10 C11 -175.7(3)
C9 C10 C11 C13 -1.5(5)
C9 C10 C11 O1 -179.7(3)
C12 O1 C11 C10 -171.1(3)
C12 O1 C11 C13 10.5(4)
C13 O2 C12 O1 16.6(4)
C11 O1 C12 O2 -16.9(4)
C10 C11 C13 C14 0.2(5)
O1 C11 C13 C14 178.7(3)
C10 C11 C13 O2 -178.9(3)
O1 C11 C13 O2 -0.4(4)
C12 O2 C13 C14 171.0(4)
C12 O2 C13 C11 -10.0(4)
C11 C13 C14 C15 1.1(5)
O2 C13 C14 C15 180.0(3)
C13 C14 C15 C9 -1.0(5)
C10 C9 C15 C14 -0.3(4)
C7 C9 C15 C14 176.9(3)
O4 S1 C16 C17 161.3(3)
O3 S1 C16 C17 29.5(4)
N1 S1 C16 C17 -84.4(3)
O4 S1 C16 C21 -21.1(3)
O3 S1 C16 C21 -152.9(3)
N1 S1 C16 C21 93.3(3)
C21 C16 C17 C18 -0.1(7)
S1 C16 C17 C18 177.6(4)
C16 C17 C18 C19 0.1(9)
C17 C18 C19 C20 0.0(8)
C17 C18 C19 C22 -180.0(5)
C18 C19 C20 C21 -0.2(7)
C22 C19 C20 C21 179.8(4)
C19 C20 C21 C16 0.3(5)
C17 C16 C21 C20 -0.1(5)
S1 C16 C21 C20 -177.8(3)
O6 Si1 C26 C27 -64.2(3)
C25 Si1 C26 C27 176.3(3)
C24 Si1 C26 C27 55.3(3)
O6 Si1 C26 C29 54.3(3)
C25 Si1 C26 C29 -65.2(4)
C24 Si1 C26 C29 173.9(3)
O6 Si1 C26 C28 174.5(3)
C25 Si1 C26 C28 55.0(4)
C24 Si1 C26 C28 -65.9(4)
